data_2011609
loop_
_publ_author_name
'Fang, Jiang-Lin'
'Huang, Wei'
'Chantrapromma, Suchada'
'Shanmuga Sundara Raj, S.'
'Razak, Ibrahim Abdul'
'Fun, Hoong-Kun'
'Gou, Shao-Hua'
'Wang, Hong-Sen'

_publ_section_title
;
 A donor--acceptor compound composed of a dinuclear zinc(II) complex of
 a Robson macrocycle with 8-methylquinoline
;
_journal_issue 12
_journal_name_full 'Acta Crystallographica Section C'
_journal_page_first 1429
_journal_page_last 1430
_journal_paper_doi 10.1107/S0108270100012373
_journal_volume 56
_journal_year 2000
_chemical_formula_iupac '[Zn(C24 H26 N4 O2 )(OH2 )2 ](ClO4 )2 , 2C10 H9 N , 2C2 H6 O'
_chemical_formula_moiety 'C24 H30 N4 O4 Zn2 2+ , 2Cl O4 - , 2C10 H9 O , 2C2 H6 O'
_chemical_formula_sum 'C48 H60 Cl2 N6 O14 Zn2'
_chemical_formula_weight 1146.70
_chemical_name_systematic
;
[Zn^2+^]~2~[\m-{11,23-dimethyl-3,7,15,19-tetraazatricyclo[19.3.1.1^9,13^]
hexacosa-1(25),2,7,9,11,13(26),14,19,21,23-decaene-25,26-diolato-N^3^,
N^7^,O^25^,O^26^:N^15^,N^19^,O^25^,O^26^}]^2-^ 2[ClO~4~]^-^,
bis(8-methylquinoline), 2(C~2~H~5~OH)
;
_space_group_IT_number 14
_symmetry_cell_setting monoclinic
_symmetry_space_group_name_Hall '-P 2ybc'
_symmetry_space_group_name_H-M 'P 1 21/c 1'
_audit_creation_method SHELXL-97
_cell_angle_alpha 90
_cell_angle_beta 114.2280(10)
_cell_angle_gamma 90
_cell_formula_units_Z 2
_cell_length_a 12.8258(2)
_cell_length_b 15.10390(10)
_cell_length_c 14.7734(2)
_cell_measurement_reflns_used 8192
_cell_measurement_temperature 293(2)
_cell_measurement_theta_max 28.36
_cell_measurement_theta_min 2.70
_cell_volume 2609.82(6)
_computing_cell_refinement 'SAINT (Siemens, 1996)'
_computing_data_collection 'SMART (Siemens, 1996)'
_computing_data_reduction SAINT
_computing_molecular_graphics SHELXTL
_computing_publication_material
;
SHELXTL, PARST (Nardelli, 1995) and PLATON (Spek, 1990)
;
_computing_structure_refinement SHELXTL
_computing_structure_solution 'SHELXTL (Sheldrick, 1997)'
_diffrn_ambient_temperature 293(2)
_diffrn_detector_area_resol_mean 8.33
_diffrn_measured_fraction_theta_full .99
_diffrn_measured_fraction_theta_max .99
_diffrn_measurement_device_type
;
Siemens SMART CCD area detector diffractometer
;
_diffrn_measurement_method '\w scans'
_diffrn_radiation_monochromator graphite
_diffrn_radiation_source 'fine-focus sealed tube'
_diffrn_radiation_type MoK\a
_diffrn_radiation_wavelength .71073
_diffrn_reflns_av_R_equivalents .0662
_diffrn_reflns_av_sigmaI/netI .0746
_diffrn_reflns_limit_h_max 17
_diffrn_reflns_limit_h_min -10
_diffrn_reflns_limit_k_max 20
_diffrn_reflns_limit_k_min -20
_diffrn_reflns_limit_l_max 18
_diffrn_reflns_limit_l_min -19
_diffrn_reflns_number 18483
_diffrn_reflns_theta_full 28.3
_diffrn_reflns_theta_max 28.31
_diffrn_reflns_theta_min 2.70
_diffrn_standards_decay_% negligible
_exptl_absorpt_coefficient_mu 1.091
_exptl_absorpt_correction_T_max .750
_exptl_absorpt_correction_T_min .645
_exptl_absorpt_correction_type empirical
_exptl_absorpt_process_details '(SADABS; Sheldrick, 1996)'
_exptl_crystal_colour 'light yellow'
_exptl_crystal_density_diffrn 1.459
_exptl_crystal_density_method 'not measured'
_exptl_crystal_description slab
_exptl_crystal_F_000 1192
_exptl_crystal_size_max .44
_exptl_crystal_size_mid .34
_exptl_crystal_size_min .28
_refine_diff_density_max .57
_refine_diff_density_min -.52
_refine_ls_extinction_method none
_refine_ls_goodness_of_fit_ref .94
_refine_ls_hydrogen_treatment constr
_refine_ls_matrix_type full
_refine_ls_number_parameters 412
_refine_ls_number_reflns 6445
_refine_ls_number_restraints 124
_refine_ls_restrained_S_all .95
_refine_ls_R_factor_all .073
_refine_ls_R_factor_gt .044
_refine_ls_shift/su_max <0.001
_refine_ls_shift/su_mean .000
_refine_ls_structure_factor_coef Fsqd
_refine_ls_weighting_details 'calc w = 1/[\s^2^(Fo^2^)+(0.0548P)^2^] where P=(Fo^2^+2Fc^2^)/3'
_refine_ls_weighting_scheme calc
_refine_ls_wR_factor_ref .115
_reflns_number_gt 4334
_reflns_number_total 6445
_reflns_threshold_expression I>2\s(I)
_cod_data_source_file gg1016.cif
_cod_data_source_block I
_cod_depositor_comments
;
The following automatic conversions were performed:
'_symmetry_cell_setting' value 'Monoclinic' changed to 'monoclinic'
according to '/home/saulius/struct/CIF-dictionaries/cif_core.dic'
dictionary named 'cif_core.dic' version 2.4.1 from 2010-06-29.

Automatic conversion script
Id: cif_fix_enum 1527 2010-12-29 10:47:43Z saulius 

The following automatic conversions were performed:

'_symmetry_cell_setting' value 'Monoclinic' changed to 'monoclinic'
according to /home/saulius/struct/CIF-dictionaries/cif_core.dic
dictionary named 'cif_core.dic' version 2.4.1 from 2010-06-29.

Automatic conversion script
Id: cif_fix_values 1715 2011-07-08 13:25:40Z adriana 
;
_cod_original_sg_symbol_H-M 'P 21/c'
_cod_database_code 2011609

loop_
_symmetry_equiv_pos_as_xyz
x,y,z
-x,1/2+y,1/2-z
-x,-y,-z
x,1/2-y,1/2+z

loop_
_atom_site_label
_atom_site_fract_x
_atom_site_fract_y
_atom_site_fract_z
_atom_site_U_iso_or_equiv
_atom_site_adp_type
_atom_site_calc_flag
_atom_site_refinement_flags
_atom_site_occupancy
_atom_site_disorder_assembly
_atom_site_disorder_group
_atom_site_type_symbol
Zn1 .63271(2) -.028475(17) .54039(2) .03520(11) Uani d . 1 . . Zn
O1 .52767(14) .08100(9) .49760(12) .0380(4) Uani d . 1 . . O
N1 .75237(18) .04122(14) .50914(17) .0431(5) Uani d . 1 . . N
N2 .69007(19) -.15173(14) .52408(17) .0459(5) Uani d . 1 . . N
C1 .8041(3) -.1624(2) .5229(3) .0752(11) Uani d . 1 . . C
H1A .8400 -.2146 .5614 .090 Uiso calc R 1 . . H
H1B .7937 -.1734 .4550 .090 Uiso calc R 1 . . H
C2 .8828(3) -.0870(2) .5616(3) .0771(11) Uani d . 1 . . C
H2A .8908 -.0753 .6287 .092 Uiso calc R 1 . . H
H2B .9573 -.1053 .5661 .092 Uiso calc R 1 . . H
C3 .8532(3) -.0036(2) .5065(3) .0653(9) Uani d . 1 . . C
H3A .8390 -.0153 .4378 .078 Uiso calc R 1 . . H
H3B .9183 .0361 .5335 .078 Uiso calc R 1 . . H
C4 .7534(2) .12564(18) .5041(2) .0449(6) Uani d . 1 . . C
H4 .8186 .1502 .5015 .054 Uiso calc R 1 . . H
C5 .6670(2) .18809(16) .50175(18) .0388(6) Uani d . 1 . . C
C6 .6962(2) .27766(17) .5021(2) .0486(7) Uani d . 1 . . C
H6 .7685 .2914 .5057 .058 Uiso calc R 1 . . H
C7 .6232(3) .34623(17) .4973(2) .0511(7) Uani d . 1 . . C
C8 .5158(3) .32255(16) .4897(2) .0492(7) Uani d . 1 . . C
H8 .4645 .3675 .4857 .059 Uiso calc R 1 . . H
C9 .4799(2) .23465(14) .48766(17) .0383(6) Uani d . 1 . . C
C10 .5570(2) .16484(14) .49549(16) .0340(5) Uani d . 1 . . C
C11 .6604(3) .44221(19) .5025(3) .0799(11) Uani d . 1 . . C
H11A .5943 .4792 .4717 .120 Uiso calc R 1 . . H
H11B .7096 .4488 .4684 .120 Uiso calc R 1 . . H
H11C .7009 .4593 .5707 .120 Uiso calc R 1 . . H
C12 .3655(2) .22325(16) .4818(2) .0453(7) Uani d . 1 . . C
H12 .3269 .2752 .4824 .054 Uiso calc R 1 . . H
N3 .7210(2) .34528(14) .25316(16) .0472(6) Uani d . 1 . . N
C13 .8267(3) .3269(2) .2648(2) .0586(8) Uani d . 1 . . C
H13 .8750 .3739 .2681 .070 Uiso calc R 1 . . H
C14 .8702(3) .2410(2) .2723(3) .0673(9) Uani d . 1 . . C
H14 .9456 .2318 .2817 .081 Uiso calc R 1 . . H
C15 .8007(3) .1712(2) .2657(2) .0601(8) Uani d . 1 . . C
H15 .8276 .1136 .2690 .072 Uiso calc R 1 . . H
C16 .6877(3) .18699(17) .2539(2) .0484(7) Uani d . 1 . . C
C17 .6112(3) .11731(19) .2470(2) .0596(8) Uani d . 1 . . C
H17 .6347 .0588 .2492 .072 Uiso calc R 1 . . H
C18 .5031(3) .1358(2) .2369(3) .0648(9) Uani d . 1 . . C
H18 .4531 .0897 .2323 .078 Uiso calc R 1 . . H
C19 .4661(3) .22402(19) .2334(2) .0564(8) Uani d . 1 . . C
H19 .3923 .2351 .2277 .068 Uiso calc R 1 . . H
C20 .5366(3) .29416(17) .23822(19) .0461(6) Uani d . 1 . . C
C21 .6505(2) .27590(16) .24855(18) .0400(6) Uani d . 1 . . C
C22 .4940(3) .38725(18) .2328(2) .0569(8) Uani d . 1 . . C
H22A .4191 .3866 .2328 .085 Uiso calc R 1 . . H
H22B .4903 .4147 .1729 .085 Uiso calc R 1 . . H
H22C .5452 .4201 .2891 .085 Uiso calc R 1 . . H
O7A .1841(12) .1379(12) .1848(12) .109(5) Uani d PDU .520(15) A -1 O
H7A .1690 .1880 .1969 .163 Uiso calc PR .520(15) A -1 H
C23A .1121(12) .1156(8) .0865(10) .130(5) Uani d PDU .520(15) A -1 C
H23A .1374 .0606 .0681 .156 Uiso calc PR .520(15) A -1 H
H23B .1147 .1617 .0417 .156 Uiso calc PR .520(15) A -1 H
C24A -.0064(17) .106(2) .078(2) .267(15) Uani d PDU .520(15) A -1 C
H24A -.0061 .0723 .1339 .400 Uiso d PR .520(15) A -1 H
H24B -.0509 .0748 .0180 .400 Uiso d PR .520(15) A -1 H
H24C -.0391 .1629 .0775 .400 Uiso d PR .520(15) A -1 H
O7B .1421(15) .1294(13) .2055(10) .110(5) Uani d PDU .480(15) A -2 O
H7B .1591 .1805 .1983 .164 Uiso calc PR .480(15) A -2 H
C23B .0458(15) .1073(11) .1297(9) .116(6) Uani d PDU .480(15) A -2 C
H23C -.0164 .1235 .1477 .139 Uiso calc PR .480(15) A -2 H
H23D .0450 .0432 .1248 .139 Uiso calc PR .480(15) A -2 H
C24B .0173(12) .1421(10) .0299(8) .113(5) Uani d PDU .480(15) A -2 C
H24D .0201 .2056 .0322 .170 Uiso calc PR .480(15) A -2 H
H24E -.0583 .1233 -.0136 .170 Uiso calc PR .480(15) A -2 H
H24F .0713 .1203 .0056 .170 Uiso calc PR .480(15) A -2 H
Cl1A .1389(5) .3783(4) .2583(5) .085(2) Uani d PDU .541(10) B -1 Cl
O1A .0392(8) .3641(8) .1694(7) .157(5) Uani d PDU .541(10) B -1 O
O2A .1170(11) .3899(7) .3388(8) .142(5) Uani d PDU .541(10) B -1 O
O3A .1932(13) .4478(6) .2393(8) .158(6) Uani d PDU .541(10) B -1 O
O4A .2097(8) .3030(5) .2650(7) .163(5) Uani d PDU .541(10) B -1 O
Cl1B .1383(5) .3785(3) .2555(4) .0503(17) Uani d PDU .459(10) B -2 Cl
O1B .0842(13) .3207(9) .1836(13) .203(8) Uani d PDU .459(10) B -2 O
O2B .2486(7) .4008(9) .2769(11) .158(6) Uani d PDU .459(10) B -2 O
O3B .0739(10) .4548(6) .2335(11) .186(7) Uani d PDU .459(10) B -2 O
O4B .1323(13) .3418(13) .3369(11) .241(11) Uani d PDU .459(10) B -2 O
O1W .68803(18) -.01673(13) .68876(15) .0493(5) Uani d D 1 . . O
H1W .699(3) .034(2) .714(3) .094(14) Uiso d D 1 . . H
H2W .736(3) -.056(2) .728(3) .090(13) Uiso d D 1 . . H

loop_
_atom_site_aniso_label
_atom_site_aniso_U_11
_atom_site_aniso_U_22
_atom_site_aniso_U_33
_atom_site_aniso_U_12
_atom_site_aniso_U_13
_atom_site_aniso_U_23
Zn1 .02962(17) .03155(15) .04366(17) .00338(11) .01426(12) .00015(12)
O1 .0340(9) .0271(7) .0516(10) .0014(7) .0164(8) .0019(7)
N1 .0372(12) .0428(12) .0536(13) .0031(9) .0231(10) .0038(10)
N2 .0370(13) .0395(12) .0624(15) .0070(9) .0217(11) -.0011(10)
C1 .055(2) .0552(19) .126(3) .0112(15) .048(2) -.009(2)
C2 .0426(18) .083(2) .111(3) .0205(17) .0372(19) .022(2)
C3 .052(2) .0611(18) .099(3) .0083(14) .0473(19) .0099(18)
C4 .0362(15) .0510(15) .0503(16) -.0066(11) .0205(12) .0043(12)
C5 .0397(14) .0367(12) .0377(13) -.0030(10) .0136(11) .0031(10)
C6 .0479(17) .0456(15) .0484(15) -.0114(12) .0159(13) .0038(12)
C7 .062(2) .0340(13) .0513(16) -.0085(12) .0171(14) -.0006(12)
C8 .0622(19) .0293(11) .0511(16) .0064(12) .0182(14) .0010(11)
C9 .0453(15) .0316(11) .0363(13) .0038(10) .0150(11) .0007(10)
C10 .0382(14) .0301(11) .0295(11) -.0001(9) .0096(10) .0007(9)
C11 .097(3) .0360(15) .102(3) -.0155(16) .036(2) -.0012(17)
C12 .0505(17) .0325(13) .0537(16) .0119(11) .0223(13) .0004(11)
N3 .0480(15) .0436(12) .0443(12) -.0030(10) .0132(11) .0045(10)
C13 .0436(18) .0592(18) .0624(19) -.0044(14) .0110(14) .0060(15)
C14 .0446(18) .076(2) .076(2) .0107(16) .0191(16) .0120(18)
C15 .059(2) .0530(17) .065(2) .0173(15) .0223(16) .0091(15)
C16 .0610(19) .0422(14) .0402(14) .0020(13) .0190(13) .0055(11)
C17 .080(2) .0378(15) .064(2) -.0005(14) .0327(17) .0034(13)
C18 .081(3) .0478(17) .078(2) -.0162(16) .0450(19) -.0010(16)
C19 .0590(19) .0590(18) .0612(19) -.0089(14) .0347(15) .0019(15)
C20 .0544(18) .0446(14) .0423(14) -.0009(12) .0230(13) .0019(11)
C21 .0468(16) .0397(13) .0323(12) -.0022(11) .0151(11) .0034(10)
C22 .059(2) .0501(16) .067(2) .0053(13) .0317(16) .0056(14)
O7A .093(8) .072(5) .112(8) .016(5) -.009(6) .009(5)
C23A .123(11) .138(9) .102(9) .003(7) .017(8) .042(7)
C24A .24(2) .28(3) .27(3) .060(19) .087(19) -.04(2)
O7B .110(10) .089(8) .083(6) .033(7) -.008(6) .005(5)
C23B .117(11) .125(9) .077(7) .011(8) .012(8) .023(7)
C24B .095(9) .152(10) .078(7) -.012(7) .019(6) .025(7)
Cl1A .063(4) .076(4) .098(4) .001(3) .013(3) .010(3)
O1A .094(6) .210(14) .115(6) .029(7) -.011(5) .005(7)
O2A .207(11) .145(8) .143(9) -.036(7) .141(9) -.048(7)
O3A .251(16) .091(6) .173(9) -.088(8) .130(11) -.010(5)
O4A .151(8) .092(5) .197(9) .050(5) .022(7) -.010(5)
Cl1B .059(4) .041(3) .070(3) -.003(2) .046(3) .012(2)
O1B .181(16) .145(10) .284(19) -.045(9) .096(14) -.141(12)
O2B .049(5) .208(15) .226(13) -.025(6) .067(6) -.016(10)
O3B .141(9) .094(7) .267(15) .053(6) .027(9) .019(8)
O4B .138(9) .34(2) .208(14) -.019(12) .037(9) .226(15)
O1W .0585(13) .0403(11) .0440(11) .0070(9) .0157(9) -.0002(9)

loop_
_atom_type_symbol
_atom_type_description
_atom_type_scat_dispersion_real
_atom_type_scat_dispersion_imag
_atom_type_scat_source
C C .0033 .0016 'International Tables Vol C Tables 4.2.6.8 and 6.1.1.4'
H H .0000 .0000 'International Tables Vol C Tables 4.2.6.8 and 6.1.1.4'
N N .0061 .0033 'International Tables Vol C Tables 4.2.6.8 and 6.1.1.4'
O O .0106 .0060 'International Tables Vol C Tables 4.2.6.8 and 6.1.1.4'
Cl Cl .1484 .1585 'International Tables Vol C Tables 4.2.6.8 and 6.1.1.4'
Zn Zn .2839 1.4301 'International Tables Vol C Tables 4.2.6.8 and 6.1.1.4'

loop_
_geom_angle_atom_site_label_1
_geom_angle_atom_site_label_2
_geom_angle_atom_site_label_3
_geom_angle_site_symmetry_1
_geom_angle_site_symmetry_3
_geom_angle
_geom_angle_publ_flag
O1W Zn1 O1 . 3_656 101.37(8) yes
O1W Zn1 N1 . . 103.66(9) yes
O1W Zn1 N2 . . 102.96(9) yes
N1 Zn1 N2 . . 95.80(9) yes
N2 Zn1 O1 . . 155.84(8) yes
N2 Zn1 O1 . 3_656 89.12(8) yes
O1W Zn1 O1 . . 99.03(8) yes
O1 Zn1 O1 3_656 . 76.77(6) yes
O1 Zn1 N1 . . 88.55(7) yes
O1 Zn1 N1 3_656 . 152.66(8) yes
C10 O1 Zn1 . 3_656 128.62(14) yes
C10 O1 Zn1 . . 128.14(14) ?
Zn1 O1 Zn1 3_656 . 103.23(6) ?
C4 N1 C3 . . 115.3(2) ?
C4 N1 Zn1 . . 123.26(19) ?
C3 N1 Zn1 . . 120.84(18) ?
C12 N2 C1 3_656 . 115.7(2) ?
C12 N2 Zn1 3_656 . 123.94(18) ?
C1 N2 Zn1 . . 120.31(18) ?
C2 C1 N2 . . 115.8(3) ?
C2 C1 H1A . . 108.3 ?
N2 C1 H1A . . 108.3 ?
C2 C1 H1B . . 108.3 ?
N2 C1 H1B . . 108.3 ?
H1A C1 H1B . . 107.4 ?
C3 C2 C1 . . 118.0(3) ?
C3 C2 H2A . . 107.8 ?
C1 C2 H2A . . 107.8 ?
C3 C2 H2B . . 107.8 ?
C1 C2 H2B . . 107.8 ?
H2A C2 H2B . . 107.1 ?
C2 C3 N1 . . 114.2(3) ?
C2 C3 H3A . . 108.7 ?
N1 C3 H3A . . 108.7 ?
C2 C3 H3B . . 108.7 ?
N1 C3 H3B . . 108.7 ?
H3A C3 H3B . . 107.6 ?
N1 C4 C5 . . 128.8(2) ?
N1 C4 H4 . . 115.6 ?
C5 C4 H4 . . 115.6 ?
C6 C5 C10 . . 119.7(2) ?
C6 C5 C4 . . 115.3(2) ?
C10 C5 C4 . . 124.9(2) ?
C7 C6 C5 . . 123.3(3) ?
C7 C6 H6 . . 118.3 ?
C5 C6 H6 . . 118.3 ?
C6 C7 C8 . . 116.3(2) ?
C6 C7 C11 . . 121.5(3) ?
C8 C7 C11 . . 122.2(3) ?
C7 C8 C9 . . 123.7(3) ?
C7 C8 H8 . . 118.2 ?
C9 C8 H8 . . 118.2 ?
C8 C9 C10 . . 119.4(3) ?
C8 C9 C12 . . 115.5(2) ?
C10 C9 C12 . . 125.0(2) ?
O1 C10 C9 . . 121.2(2) ?
O1 C10 C5 . . 121.3(2) ?
C9 C10 C5 . . 117.6(2) ?
C7 C11 H11A . . 109.5 ?
C7 C11 H11B . . 109.5 ?
H11A C11 H11B . . 109.5 ?
C7 C11 H11C . . 109.5 ?
H11A C11 H11C . . 109.5 ?
H11B C11 H11C . . 109.5 ?
N2 C12 C9 3_656 . 129.0(2) ?
N2 C12 H12 3_656 . 115.5 ?
C9 C12 H12 . . 115.5 ?
C13 N3 C21 . . 117.8(2) ?
N3 C13 C14 . . 123.9(3) ?
N3 C13 H13 . . 118.0 ?
C14 C13 H13 . . 118.0 ?
C15 C14 C13 . . 119.1(3) ?
C15 C14 H14 . . 120.5 ?
C13 C14 H14 . . 120.5 ?
C14 C15 C16 . . 119.3(3) ?
C14 C15 H15 . . 120.3 ?
C16 C15 H15 . . 120.3 ?
C15 C16 C17 . . 122.2(3) ?
C15 C16 C21 . . 118.3(3) ?
C17 C16 C21 . . 119.5(3) ?
C18 C17 C16 . . 120.1(3) ?
C18 C17 H17 . . 120.0 ?
C16 C17 H17 . . 120.0 ?
C17 C18 C19 . . 120.7(3) ?
C17 C18 H18 . . 119.6 ?
C19 C18 H18 . . 119.6 ?
C20 C19 C18 . . 121.5(3) ?
C20 C19 H19 . . 119.3 ?
C18 C19 H19 . . 119.3 ?
C19 C20 C21 . . 118.5(3) ?
C19 C20 C22 . . 120.1(3) ?
C21 C20 C22 . . 121.3(2) ?
N3 C21 C16 . . 121.5(3) ?
N3 C21 C20 . . 118.9(2) ?
C16 C21 C20 . . 119.6(2) ?
C20 C22 H22A . . 109.5 ?
C20 C22 H22B . . 109.5 ?
H22A C22 H22B . . 109.5 ?
C20 C22 H22C . . 109.5 ?
H22A C22 H22C . . 109.5 ?
H22B C22 H22C . . 109.5 ?
O7A C23A C24A . . 108.9(17) ?
O7A C23A H23A . . 109.9 ?
C24A C23A H23A . . 109.9 ?
O7A C23A H23B . . 109.9 ?
C24A C23A H23B . . 109.9 ?
H23A C23A H23B . . 108.3 ?
C23A C24A H24A . . 110.0 ?
C23A C24A H24B . . 108.8 ?
H24A C24A H24B . . 109.5 ?
C23A C24A H24C . . 109.7 ?
H24A C24A H24C . . 109.5 ?
H24B C24A H24C . . 109.5 ?
C23B O7B H7B . . 109.5 ?
O7B C23B C24B . . 121.4(15) ?
O7B C23B H24A . . 124.6 ?
C24B C23B H24A . . 114.0 ?
O7B C23B H24C . . 125.8 ?
C24B C23B H24C . . 52.2 ?
H24A C23B H24C . . 87.5 ?
O7B C23B H23C . . 107.0 ?
C24B C23B H23C . . 107.0 ?
H24A C23B H23C . . 52.8 ?
H24C C23B H23C . . 55.6 ?
O7B C23B H23D . . 107.0 ?
C24B C23B H23D . . 107.0 ?
H24A C23B H23D . . 54.3 ?
H24C C23B H23D . . 126.9 ?
H23C C23B H23D . . 106.7 ?
C23B C24B H24B . . 74.5 ?
C23B C24B H24C . . 58.8 ?
H24B C24B H24C . . 76.0 ?
C23B C24B H24D . . 109.5 ?
C23B C24B H24E . . 109.5 ?
H24D C24B H24E . . 109.5 ?
C23B C24B H24F . . 109.5 ?
H24D C24B H24F . . 109.5 ?
H24E C24B H24F . . 109.5 ?
O2A Cl1A O3A . . 113.4(8) ?
O2A Cl1A O1A . . 113.7(8) ?
O3A Cl1A O1A . . 105.6(8) ?
O2A Cl1A O4A . . 113.6(8) ?
O3A Cl1A O4A . . 105.3(8) ?
O1A Cl1A O4A . . 104.4(7) ?
O1B Cl1B O4B . . 103.9(11) ?
O1B Cl1B O2B . . 120.0(9) ?
O4B Cl1B O2B . . 109.1(9) ?
O1B Cl1B O3B . . 107.2(9) ?
O4B Cl1B O3B . . 107.8(10) ?
O2B Cl1B O3B . . 108.3(7) ?
Zn1 O1W H1W . . 119(3) ?
Zn1 O1W H2W . . 120(3) ?
H1W O1W H2W . . 113(4) ?

loop_
_geom_bond_atom_site_label_1
_geom_bond_atom_site_label_2
_geom_bond_site_symmetry_2
_geom_bond_distance
_geom_bond_publ_flag
Zn1 O1 . 2.0615(15) yes
Zn1 O1 3_656 2.0562(16) yes
Zn1 O1W . 2.016(2) yes
Zn1 N1 . 2.064(2) yes
Zn1 N2 . 2.052(2) yes
O1 C10 . 1.325(3) yes
N1 C3 . 1.475(4) yes
N1 C4 . 1.278(3) yes
N2 C1 . 1.479(4) yes
N2 C12 3_656 1.277(3) yes
C12 N2 3_656 1.277(3) yes
N3 C13 . 1.325(4) yes
N3 C21 . 1.367(3) yes
O1 Zn1 3_656 2.0562(16) ?
C1 C2 . 1.473(5) ?
C2 C3 . 1.463(4) ?
C4 C5 . 1.445(4) ?
C5 C6 . 1.403(3) ?
C5 C10 . 1.419(3) ?
C6 C7 . 1.378(4) ?
C7 C8 . 1.382(4) ?
C7 C11 . 1.518(4) ?
C8 C9 . 1.402(3) ?
C8 H8 . .9300 ?
C9 C10 . 1.417(3) ?
C9 C12 . 1.445(4) ?
C13 C14 . 1.398(4) ?
C14 C15 . 1.357(5) ?
C15 C16 . 1.407(4) ?
C16 C17 . 1.414(4) ?
C16 C21 . 1.417(4) ?
C17 C18 . 1.362(4) ?
C18 C19 . 1.408(4) ?
C19 C20 . 1.376(4) ?
C20 C21 . 1.432(4) ?
C20 C22 . 1.499(4) ?
O7A C23A . 1.405(16) ?
C23A C24A . 1.48(2) ?
O7B C23B . 1.325(17) ?
C23B C24B . 1.464(16) ?
Cl1A O2A . 1.340(8) ?
Cl1A O3A . 1.351(8) ?
Cl1A O1A . 1.424(10) ?
Cl1A O4A . 1.434(9) ?
Cl1B O1B . 1.329(12) ?
Cl1B O4B . 1.355(11) ?
Cl1B O2B . 1.360(9) ?
Cl1B O3B . 1.377(9) ?
O1W H1W . .84(3) ?
O1W H2W . .88(3) ?

loop_
_geom_hbond_atom_site_label_D
_geom_hbond_atom_site_label_H
_geom_hbond_atom_site_label_A
_geom_hbond_site_symmetry_A
_geom_hbond_distance_DH
_geom_hbond_distance_HA
_geom_hbond_distance_DA
_geom_hbond_angle_DHA
_geom_hbond_publ_flag
O1W H1W N3 4_555 .84(3) 1.90(3) 2.731(3) 172(4) yes
O1W H2W O7A 3_656 .88(3) 1.78(4) 2.648(17) 171(4) yes
C3 H3A O3A 2_645 .97 2.54 3.508(12) 177 yes
C3 H3B O1A 4_655 .97 2.48 3.348(11) 149 yes
C15 H15 O3A 2_645 .93 2.52 3.377(10) 154 yes

loop_
_geom_torsion_atom_site_label_1
_geom_torsion_atom_site_label_2
_geom_torsion_atom_site_label_3
_geom_torsion_atom_site_label_4
_geom_torsion_site_symmetry_1
_geom_torsion_site_symmetry_4
_geom_torsion
O1W Zn1 O1 C10 . . 80.2(2)
N2 Zn1 O1 C10 . . -124.4(2)
O1 Zn1 O1 C10 3_656 . 179.9(2)
N1 Zn1 O1 C10 . . -23.4(2)
O1W Zn1 O1 Zn1 . 3_656 -99.65(9)
N2 Zn1 O1 Zn1 . 3_656 55.8(2)
O1 Zn1 O1 Zn1 3_656 3_656 .0
N1 Zn1 O1 Zn1 . 3_656 156.75(9)
O1W Zn1 N1 C4 . . -78.6(2)
N2 Zn1 N1 C4 . . 176.5(2)
O1 Zn1 N1 C4 3_656 . 77.2(3)
O1 Zn1 N1 C4 . . 20.4(2)
O1W Zn1 N1 C3 . . 91.9(2)
N2 Zn1 N1 C3 . . -13.0(2)
O1 Zn1 N1 C3 3_656 . -112.4(2)
O1 Zn1 N1 C3 . . -169.2(2)
O1W Zn1 N2 C12 . 3_656 87.2(2)
O1 Zn1 N2 C12 3_656 3_656 -14.3(2)
O1 Zn1 N2 C12 . 3_656 -67.8(3)
N1 Zn1 N2 C12 . 3_656 -167.3(2)
O1W Zn1 N2 C1 . . -90.1(3)
O1 Zn1 N2 C1 3_656 . 168.5(2)
O1 Zn1 N2 C1 . . 114.9(3)
N1 Zn1 N2 C1 . . 15.4(3)
C12 N2 C1 C2 3_656 . -160.8(3)
Zn1 N2 C1 C2 . . 16.7(4)
N2 C1 C2 C3 . . -66.0(5)
C1 C2 C3 N1 . . 68.4(5)
C4 N1 C3 C2 . . 149.5(3)
Zn1 N1 C3 C2 . . -21.7(4)
C3 N1 C4 C5 . . 177.9(3)
Zn1 N1 C4 C5 . . -11.2(4)
N1 C4 C5 C6 . . 176.3(3)
N1 C4 C5 C10 . . -6.2(4)
C10 C5 C6 C7 . . .5(4)
C4 C5 C6 C7 . . 178.1(3)
C5 C6 C7 C8 . . -1.4(4)
C5 C6 C7 C11 . . 177.2(3)
C6 C7 C8 C9 . . .6(4)
C11 C7 C8 C9 . . -178.1(3)
C7 C8 C9 C10 . . 1.2(4)
C7 C8 C9 C12 . . 178.6(3)
Zn1 O1 C10 C9 3_656 . 15.4(3)
Zn1 O1 C10 C9 . . -164.44(16)
Zn1 O1 C10 C5 3_656 . -165.11(16)
Zn1 O1 C10 C5 . . 15.1(3)
C8 C9 C10 O1 . . 177.4(2)
C12 C9 C10 O1 . . .3(4)
C8 C9 C10 C5 . . -2.1(3)
C12 C9 C10 C5 . . -179.2(2)
C6 C5 C10 O1 . . -178.2(2)
C4 C5 C10 O1 . . 4.4(4)
C6 C5 C10 C9 . . 1.3(3)
C4 C5 C10 C9 . . -176.1(2)
C8 C9 C12 N2 . 3_656 177.7(3)
C10 C9 C12 N2 . 3_656 -5.0(4)
C21 N3 C13 C14 . . .2(4)
N3 C13 C14 C15 . . 1.2(5)
C13 C14 C15 C16 . . -1.5(5)
C14 C15 C16 C17 . . -179.7(3)
C14 C15 C16 C21 . . .5(4)
C15 C16 C17 C18 . . 179.1(3)
C21 C16 C17 C18 . . -1.1(4)
C16 C17 C18 C19 . . -.1(5)
C17 C18 C19 C20 . . 1.1(5)
C18 C19 C20 C21 . . -1.0(4)
C18 C19 C20 C22 . . 179.1(3)
C13 N3 C21 C16 . . -1.3(4)
C13 N3 C21 C20 . . 178.6(2)
C15 C16 C21 N3 . . 1.0(4)
C17 C16 C21 N3 . . -178.8(3)
C15 C16 C21 C20 . . -178.9(2)
C17 C16 C21 C20 . . 1.3(4)
C19 C20 C21 N3 . . 179.9(2)
C22 C20 C21 N3 . . -.2(4)
C19 C20 C21 C16 . . -.2(4)
C22 C20 C21 C16 . . 179.7(2)
